data_1517793
loop_
_publ_author_name
'Dorot\'ikov\'a, Sandra'
'Plevov\'a, Krist\'ina'
'Bu\<cinsk\'y, Luk\'a\<s'
'Mal\<cek, Michal'
'Herich, Peter'
'Kuckov\'a, Lenka'
'Bobeni\<cov\'a, Miroslava'
'Soralov\'a, Stanislava'
'Ko\<z\'i\<sek, Jozef'
'Fronc, Marek'
'Milata, Viktor'
'Dvoranov\'a, Dana'

_publ_section_title
;
 Conformational, spectroscopic, and molecular dynamics DFT study of
 precursors for new potential antibacterial fluoroquinolone drugs.
;
_journal_issue 40
_journal_name_full 'The journal of physical chemistry. A'
_journal_page_first 9540
_journal_page_last 9551
_journal_paper_doi 10.1021/jp506355f
_journal_volume 118
_journal_year 2014
_chemical_formula_moiety 'C12 H12 F N O2'
_chemical_formula_sum 'C12 H12 F N O2'
_chemical_formula_weight 221.23
_chemical_name_systematic
; 
 ? 
;
_space_group_crystal_system triclinic
_space_group_IT_number 2
_space_group_name_Hall '-P 1'
_space_group_name_H-M_alt 'P -1'
_symmetry_space_group_name_Hall '-P 1'
_symmetry_space_group_name_H-M 'P -1'
_atom_sites_solution_hydrogens geom
_audit_creation_method SHELXL-2013
_cell_angle_alpha 108.298(4)
_cell_angle_beta 98.083(4)
_cell_angle_gamma 100.432(4)
_cell_formula_units_Z 2
_cell_length_a 6.1162(3)
_cell_length_b 9.6371(5)
_cell_length_c 10.2412(5)
_cell_measurement_reflns_used 2560
_cell_measurement_temperature 293(2)
_cell_measurement_theta_max 31.5520
_cell_measurement_theta_min 2.5600
_cell_volume 550.90(5)
_computing_cell_refinement 'CrysAlis CCD'
_computing_data_collection 'CrysAlis CCD (Oxford Diffraction, 2010)'
_computing_data_reduction 'CrysAlis RED (Oxford Diffraction, 2010)'
_computing_molecular_graphics 'DIAMOND (Brandenburg, 1998)'
_computing_publication_material ' enCIFer (Allen et al., 2008)'
_computing_structure_refinement 'SHELXL-2013 (Sheldrick, 2013)'
_computing_structure_solution 'SHELXS-2008 (Sheldrick, 2008)'
_diffrn_ambient_temperature 293(2)
_diffrn_detector_area_resol_mean 10.4340
_diffrn_measured_fraction_theta_full 0.958
_diffrn_measured_fraction_theta_max 0.996
_diffrn_measurement_device_type 'Mo K\a'
_diffrn_measurement_method '\w scans'
_diffrn_radiation_type MoK\a
_diffrn_radiation_wavelength 0.71073
_diffrn_reflns_av_R_equivalents 0.0178
_diffrn_reflns_av_unetI/netI 0.0141
_diffrn_reflns_Laue_measured_fraction_full 0.958
_diffrn_reflns_Laue_measured_fraction_max 0.996
_diffrn_reflns_limit_h_max 7
_diffrn_reflns_limit_h_min -7
_diffrn_reflns_limit_k_max 11
_diffrn_reflns_limit_k_min -11
_diffrn_reflns_limit_l_max 12
_diffrn_reflns_limit_l_min -12
_diffrn_reflns_number 7308
_diffrn_reflns_point_group_measured_fraction_full 0.958
_diffrn_reflns_point_group_measured_fraction_max 0.996
_diffrn_reflns_theta_full 25.000
_diffrn_reflns_theta_max 24.702
_diffrn_reflns_theta_min 4.098
_diffrn_source 'Enhance (Mo) X-ray Source'
_exptl_absorpt_coefficient_mu 0.102
_exptl_absorpt_correction_T_max 0.991
_exptl_absorpt_correction_T_min 0.907
_exptl_absorpt_correction_type analytical
_exptl_absorpt_process_details
;
CrysAlisPro, Agilent Technologies,
Version 1.171.37.31 (release 14-01-2014 CrysAlis171 .NET)
(compiled Jan 14 2014,18:38:05)
Analytical numeric absorption correction using a multifaceted crystal
            model based on expressions derived by R.C. Clark & J.S. Reid.
(Clark, R. C. & Reid, J. S. (1995). Acta Cryst. A51, 887-897)
Empirical absorption correction using spherical harmonics,
 implemented in SCALE3 ABSPACK scaling algorithm.
;
_exptl_crystal_colour colourless
_exptl_crystal_density_diffrn 1.334
_exptl_crystal_density_method 'not measured'
_exptl_crystal_description block
_exptl_crystal_F_000 232
_exptl_crystal_size_max 0.9614
_exptl_crystal_size_mid 0.7891
_exptl_crystal_size_min 0.0922
_refine_diff_density_max 0.149
_refine_diff_density_min -0.181
_refine_diff_density_rms 0.040
_refine_ls_extinction_method none
_refine_ls_goodness_of_fit_ref 1.044
_refine_ls_hydrogen_treatment constr
_refine_ls_matrix_type full
_refine_ls_number_parameters 147
_refine_ls_number_reflns 1865
_refine_ls_number_restraints 133
_refine_ls_restrained_S_all 1.008
_refine_ls_R_factor_all 0.0505
_refine_ls_R_factor_gt 0.0413
_refine_ls_shift/su_max 0.000
_refine_ls_shift/su_mean 0.000
_refine_ls_structure_factor_coef Fsqd
_refine_ls_weighting_details 'w=1/[\s^2^(Fo^2^)+(0.0601P)^2^+0.0818P] where P=(Fo^2^+2Fc^2^)/3'
_refine_ls_weighting_scheme calc
_refine_ls_wR_factor_gt 0.1099
_refine_ls_wR_factor_ref 0.1172
_reflns_Friedel_coverage 0.000
_reflns_number_gt 1528
_reflns_number_total 1865
_reflns_threshold_expression 'I > 2\s(I)'
_cod_data_source_file jp506355f_si_004.cif
_cod_data_source_block I
_cod_depositor_comments 'Adding full bibliography for 1517792--1517794.cif.'
_cod_database_code 1517793
_shelx_space_group_comment
; 
The symmetry employed for this shelxl refinement is uniquely defined 
by the following loop, which should always be used as a source of 
symmetry information in preference to the above space-group names. 
They are only intended as comments. 
;
_shelxl_version_number 2013-4

loop_
_space_group_symop_operation_xyz
'x, y, z'
'-x, -y, -z'

loop_
_atom_site_label
_atom_site_type_symbol
_atom_site_fract_x
_atom_site_fract_y
_atom_site_fract_z
_atom_site_U_iso_or_equiv
_atom_site_adp_type
_atom_site_occupancy
_atom_site_site_symmetry_order
_atom_site_calc_flag
_atom_site_refinement_flags_posn
_atom_site_refinement_flags_adp
F1 F 1.44878(19) 0.63757(11) 0.67222(13) 0.0938(4) Uani 1 1 d . U
O1 O 1.0188(2) -0.20701(14) 0.05259(14) 0.0884(5) Uani 1 1 d . U
O2 O 0.6257(2) -0.10060(12) 0.35070(12) 0.0656(4) Uani 1 1 d . U
N7 N 0.9162(2) 0.16071(13) 0.45866(12) 0.0475(3) Uani 1 1 d . U
H7A H 0.7955 0.1048 0.4661 0.057 Uiso 1 1 calc R U
C1 C 0.9937(2) 0.30613(15) 0.56083(15) 0.0450(4) Uani 1 1 d . U
C3 C 0.9318(3) 0.49266(18) 0.76033(18) 0.0649(5) Uani 1 1 d . U
H3A H 0.8425 0.5220 0.8256 0.078 Uiso 1 1 calc R U
C6 C 1.1937(3) 0.40295(16) 0.56608(16) 0.0538(4) Uani 1 1 d . U
H6A H 1.2852 0.3743 0.5020 0.065 Uiso 1 1 calc R U
C5 C 1.2528(3) 0.54212(17) 0.66852(18) 0.0570(4) Uani 1 1 d . U
C2 C 0.8634(3) 0.35134(17) 0.65863(17) 0.0578(4) Uani 1 1 d . U
H2A H 0.7292 0.2862 0.6558 0.069 Uiso 1 1 calc R U
C4 C 1.1295(3) 0.59120(17) 0.76716(17) 0.0609(5) Uani 1 1 d . U
H4A H 1.1769 0.6867 0.8358 0.073 Uiso 1 1 calc R U
C8 C 1.0104(3) 0.10155(15) 0.35250(15) 0.0462(4) Uani 1 1 d . U
H8A H 1.1433 0.1613 0.3462 0.055 Uiso 1 1 calc R U
C11 C 0.7216(3) -0.13770(16) 0.25079(16) 0.0513(4) Uani 1 1 d . U
C10 C 1.0673(3) -0.08317(17) 0.14248(16) 0.0535(4) Uani 1 1 d . U
C9 C 0.9327(3) -0.03939(15) 0.25003(15) 0.0460(4) Uani 1 1 d . U
C13 C 0.6124(3) -0.28233(19) 0.13195(19) 0.0693(5) Uani 1 1 d . U
H13A H 0.5989 -0.2642 0.0445 0.083 Uiso 1 1 calc R U
H13B H 0.4641 -0.3222 0.1440 0.083 Uiso 1 1 calc R U
H13C H 0.7043 -0.3534 0.1310 0.083 Uiso 1 1 calc R U
C12 C 1.2743(3) 0.0275(2) 0.1425(2) 0.0704(5) Uani 1 1 d . U
H12A H 1.2329 0.1174 0.1374 0.085 Uiso 1 1 calc R U
H12B H 1.3371 -0.0159 0.0628 0.085 Uiso 1 1 calc R U
H12C H 1.3855 0.0518 0.2275 0.085 Uiso 1 1 calc R U

loop_
_atom_site_aniso_label
_atom_site_aniso_U_11
_atom_site_aniso_U_22
_atom_site_aniso_U_33
_atom_site_aniso_U_23
_atom_site_aniso_U_13
_atom_site_aniso_U_12
F1 0.0799(8) 0.0604(6) 0.1037(9) -0.0098(6) 0.0376(6) -0.0201(5)
O1 0.1036(11) 0.0593(8) 0.0739(9) -0.0171(6) 0.0457(8) 0.0013(7)
O2 0.0660(8) 0.0547(7) 0.0604(7) 0.0021(5) 0.0252(6) -0.0012(5)
N7 0.0539(7) 0.0374(6) 0.0429(7) 0.0042(5) 0.0164(6) 0.0036(5)
C1 0.0539(9) 0.0364(7) 0.0394(8) 0.0060(6) 0.0134(6) 0.0080(6)
C3 0.0772(12) 0.0549(10) 0.0551(10) 0.0015(8) 0.0342(9) 0.0134(8)
C6 0.0564(9) 0.0456(8) 0.0508(9) 0.0033(7) 0.0225(7) 0.0069(7)
C5 0.0566(10) 0.0435(8) 0.0577(10) 0.0040(7) 0.0169(8) 0.0004(7)
C2 0.0635(10) 0.0488(9) 0.0536(9) 0.0065(7) 0.0269(8) 0.0044(7)
C4 0.0745(12) 0.0433(8) 0.0503(9) -0.0014(7) 0.0164(8) 0.0082(8)
C8 0.0544(9) 0.0399(7) 0.0408(8) 0.0090(6) 0.0136(6) 0.0095(6)
C11 0.0579(9) 0.0433(8) 0.0461(8) 0.0077(7) 0.0119(7) 0.0092(7)
C10 0.0667(10) 0.0466(8) 0.0426(8) 0.0065(7) 0.0172(7) 0.0141(7)
C9 0.0553(9) 0.0388(7) 0.0392(8) 0.0073(6) 0.0116(6) 0.0101(6)
C13 0.0710(12) 0.0529(10) 0.0602(11) -0.0012(8) 0.0129(9) -0.0053(8)
C12 0.0746(12) 0.0644(11) 0.0660(11) 0.0090(9) 0.0345(9) 0.0107(9)

loop_
_atom_type_symbol
_atom_type_description
_atom_type_scat_dispersion_real
_atom_type_scat_dispersion_imag
_atom_type_scat_source
C C 0.0033 0.0016 'International Tables Vol C Tables 4.2.6.8 and 6.1.1.4'
H H 0.0000 0.0000 'International Tables Vol C Tables 4.2.6.8 and 6.1.1.4'
F F 0.0171 0.0103 'International Tables Vol C Tables 4.2.6.8 and 6.1.1.4'
N N 0.0061 0.0033 'International Tables Vol C Tables 4.2.6.8 and 6.1.1.4'
O O 0.0106 0.0060 'International Tables Vol C Tables 4.2.6.8 and 6.1.1.4'

loop_
_geom_angle_atom_site_label_1
_geom_angle_atom_site_label_2
_geom_angle_atom_site_label_3
_geom_angle
C8 N7 C1 126.55(13)
C8 N7 H7A 116.7
C1 N7 H7A 116.7
C2 C1 C6 119.67(13)
C2 C1 N7 118.01(13)
C6 C1 N7 122.32(12)
C4 C3 C2 121.21(14)
C4 C3 H3A 119.4
C2 C3 H3A 119.4
C5 C6 C1 117.77(14)
C5 C6 H6A 121.1
C1 C6 H6A 121.1
F1 C5 C4 118.04(14)
F1 C5 C6 117.49(14)
C4 C5 C6 124.47(15)
C3 C2 C1 120.14(15)
C3 C2 H2A 119.9
C1 C2 H2A 119.9
C5 C4 C3 116.72(14)
C5 C4 H4A 121.6
C3 C4 H4A 121.6
N7 C8 C9 126.94(14)
N7 C8 H8A 116.5
C9 C8 H8A 116.5
O2 C11 C9 119.85(13)
O2 C11 C13 118.23(14)
C9 C11 C13 121.91(14)
O1 C10 C9 122.46(15)
O1 C10 C12 117.76(15)
C9 C10 C12 119.78(13)
C8 C9 C11 119.61(13)
C8 C9 C10 117.72(14)
C11 C9 C10 122.66(13)
C11 C13 H13A 109.5
C11 C13 H13B 109.5
H13A C13 H13B 109.5
C11 C13 H13C 109.5
H13A C13 H13C 109.5
H13B C13 H13C 109.5
C10 C12 H12A 109.5
C10 C12 H12B 109.5
H12A C12 H12B 109.5
C10 C12 H12C 109.5
H12A C12 H12C 109.5
H12B C12 H12C 109.5

loop_
_geom_bond_atom_site_label_1
_geom_bond_atom_site_label_2
_geom_bond_distance
F1 C5 1.3604(18)
O1 C10 1.2103(19)
O2 C11 1.2385(18)
N7 C8 1.3207(19)
N7 C1 1.4081(18)
N7 H7A 0.8600
C1 C2 1.380(2)
C1 C6 1.381(2)
C3 C4 1.374(2)
C3 C2 1.377(2)
C3 H3A 0.9300
C6 C5 1.365(2)
C6 H6A 0.9300
C5 C4 1.362(2)
C2 H2A 0.9300
C4 H4A 0.9300
C8 C9 1.3795(19)
C8 H8A 0.9300
C11 C9 1.459(2)
C11 C13 1.496(2)
C10 C9 1.469(2)
C10 C12 1.500(2)
C13 H13A 0.9600
C13 H13B 0.9600
C13 H13C 0.9600
C12 H12A 0.9600
C12 H12B 0.9600
C12 H12C 0.9600

loop_
_geom_hbond_atom_site_label_D
_geom_hbond_atom_site_label_H
_geom_hbond_atom_site_label_A
_geom_hbond_distance_DH
_geom_hbond_distance_HA
_geom_hbond_distance_DA
_geom_hbond_angle_DHA
_geom_hbond_site_symmetry_A
N7 H7A O2 0.86 1.96 2.6078(16) 131.4 .
C6 H6A F1 0.93 2.57 3.4786(19) 166.0 2_866
C2 H2A O2 0.93 2.53 3.4576(19) 177.4 2_656
C4 H4A O1 0.93 2.54 3.201(2) 128.4 1_566

loop_
_geom_torsion_atom_site_label_1
_geom_torsion_atom_site_label_2
_geom_torsion_atom_site_label_3
_geom_torsion_atom_site_label_4
_geom_torsion
C8 N7 C1 C2 175.78(14)
C8 N7 C1 C6 -4.5(2)
C2 C1 C6 C5 -0.9(2)
N7 C1 C6 C5 179.40(14)
C1 C6 C5 F1 -179.32(14)
C1 C6 C5 C4 1.0(3)
C4 C3 C2 C1 -0.1(3)
C6 C1 C2 C3 0.4(2)
N7 C1 C2 C3 -179.81(15)
F1 C5 C4 C3 179.66(16)
C6 C5 C4 C3 -0.7(3)
C2 C3 C4 C5 0.2(3)
C1 N7 C8 C9 -178.32(14)
N7 C8 C9 C11 1.8(2)
N7 C8 C9 C10 -179.00(14)
O2 C11 C9 C8 -7.2(2)
C13 C11 C9 C8 171.41(14)
O2 C11 C9 C10 173.64(14)
C13 C11 C9 C10 -7.8(2)
O1 C10 C9 C8 176.31(16)
C12 C10 C9 C8 -3.3(2)
O1 C10 C9 C11 -4.5(3)
C12 C10 C9 C11 175.92(15)
